data_7100410
loop_
_publ_author_name
'Ellis, David'
'Lopez, Maria Elena'
'McIntosh, Ruaraidh'
'Rosair, Georgina M.'
'Welch, Alan J.'

_publ_section_title
;
Fourteen-vertex homo- and heterobimetallic metallacarboranes
;
_journal_name_full 'Chemical Communications'
_journal_paper_doi 10.1039/b500236b
_journal_year 2005
_chemical_formula_moiety 'C22 H40 B10 Ru2'
_chemical_formula_sum 'C22 H40 B10 Ru2'
_chemical_formula_weight 614.78
_space_group_IT_number 15
_symmetry_cell_setting monoclinic
_symmetry_space_group_name_Hall '-C 2yc'
_symmetry_space_group_name_H-M 'C 1 2/c 1'
_cell_angle_alpha 90.00
_cell_angle_beta 115.413(5)
_cell_angle_gamma 90.00
_cell_formula_units_Z 4
_cell_length_a 16.319(2)
_cell_length_b 16.9323(18)
_cell_length_c 10.3987(12)
_cell_measurement_temperature 100(2)
_cell_volume 2595.3(5)
_diffrn_ambient_temperature 100(2)
_exptl_crystal_density_diffrn 1.573
_cod_depositor_comments
;
The following automatic conversions were performed:
'_symmetry_cell_setting' value 'Monoclinic' changed to 'monoclinic'
according to '/home/saulius/struct/CIF-dictionaries/cif_core.dic'
dictionary named 'cif_core.dic' version 2.4.1 from 2010-06-29.

Automatic conversion script
Id: cif_fix_enum 1527 2010-12-29 10:47:43Z saulius 
;
_cod_original_sg_symbol_H-M 'C 2/c'
_cod_database_code 7100410

loop_
_symmetry_equiv_pos_as_xyz
'x, y, z'
'-x, y, -z+1/2'
'x+1/2, y+1/2, z'
'-x+1/2, y+1/2, -z+1/2'
'-x, -y, -z'
'x, -y, z-1/2'
'-x+1/2, -y+1/2, -z'
'x+1/2, -y+1/2, z-1/2'

loop_
_atom_site_label
_atom_site_type_symbol
_atom_site_fract_x
_atom_site_fract_y
_atom_site_fract_z
_atom_site_U_iso_or_equiv
_atom_site_adp_type
_atom_site_occupancy
_atom_site_symmetry_multiplicity
_atom_site_calc_flag
_atom_site_refinement_flags
_atom_site_disorder_assembly
_atom_site_disorder_group
Ru1 Ru 0.61085(3) 0.665197(19) 0.68309(4) 0.04280(17) Uani 1 1 d . . .
B2 B 0.5160(5) 0.7620(3) 0.6832(7) 0.0467(15) Uani 1 1 d D . .
H2C H 0.525(3) 0.812(2) 0.648(5) 0.056 Uiso 1 1 d D . .
B3 B 0.4621(5) 0.6918(5) 0.5602(7) 0.071(2) Uani 1 1 d D . .
H3C H 0.444(3) 0.700(3) 0.454(4) 0.085 Uiso 1 1 d D . .
B4 B 0.4837(6) 0.5941(4) 0.6108(11) 0.088(3) Uani 1 1 d D . .
H4C H 0.467(4) 0.569(3) 0.520(5) 0.105 Uiso 1 1 d D . .
B5 B 0.5558(8) 0.5653(4) 0.7680(15) 0.122(5) Uani 1 1 d D . .
H5C H 0.582(4) 0.508(3) 0.767(7) 0.147 Uiso 1 1 d D . .
B6 B 0.6134(6) 0.6377(6) 0.8966(9) 0.092(3) Uani 1 1 d D . .
H6C H 0.674(3) 0.625(3) 0.973(5) 0.111 Uiso 1 1 d D . .
B7 B 0.5941(5) 0.7378(4) 0.8504(7) 0.0626(19) Uani 1 1 d D . .
H7C H 0.643(3) 0.777(3) 0.905(5) 0.075 Uiso 1 1 d D . .
C10 C 0.7441(3) 0.6049(3) 0.7269(5) 0.0449(12) Uani 1 1 d . A .
C11 C 0.6796(3) 0.5885(3) 0.5855(5) 0.0411(12) Uani 1 1 d . . .
H11 H 0.6661 0.5352 0.5547 0.049 Uiso 1 1 calc R . .
C12 C 0.6357(4) 0.6501(3) 0.4911(5) 0.0518(14) Uani 1 1 d . . .
H12 H 0.5932 0.6373 0.3970 0.062 Uiso 1 1 calc R . .
C13 C 0.6515(4) 0.7290(3) 0.5291(7) 0.0660(18) Uani 1 1 d . . .
C14 C 0.7120(5) 0.7455(3) 0.6695(7) 0.069(2) Uani 1 1 d . . .
H14 H 0.7225 0.7990 0.6996 0.083 Uiso 1 1 calc R . .
C15 C 0.7580(4) 0.6858(3) 0.7680(6) 0.0618(16) Uani 1 1 d . . .
H15 H 0.7986 0.6995 0.8627 0.074 Uiso 1 1 calc R . .
C16 C 0.6030(5) 0.7944(4) 0.4259(8) 0.126(3) Uani 1 1 d . . .
H16A H 0.5852 0.7759 0.3282 0.189 Uiso 1 1 calc R . .
H16B H 0.6435 0.8400 0.4446 0.189 Uiso 1 1 calc R . .
H16C H 0.5487 0.8099 0.4377 0.189 Uiso 1 1 calc R . .
C17 C 0.7986(4) 0.5399(4) 0.8252(7) 0.086(2) Uani 1 1 d D . .
H17A H 0.7885 0.5553 0.9101 0.103 Uiso 0.491(7) 1 calc PR A 1
H17B H 0.7526 0.4977 0.8108 0.103 Uiso 0.509(7) 1 calc PR A 2
C18A C 0.8487(7) 0.5417(6) 0.9704(11) 0.059(3) Uani 0.509(7) 1 d PD A 2
H18A H 0.8180 0.5750 1.0134 0.088 Uiso 0.509(7) 1 calc PR A 2
H18B H 0.9090 0.5633 0.9929 0.088 Uiso 0.509(7) 1 calc PR A 2
H18C H 0.8549 0.4879 1.0085 0.088 Uiso 0.509(7) 1 calc PR A 2
C18 C 0.8962(5) 0.5640(4) 0.8811(8) 0.062(4) Uani 0.491(7) 1 d PD A 1
H18D H 0.9343 0.5248 0.9501 0.093 Uiso 0.491(7) 1 calc PR A 1
H18E H 0.9045 0.6157 0.9277 0.093 Uiso 0.491(7) 1 calc PR A 1
H18F H 0.9136 0.5675 0.8020 0.093 Uiso 0.491(7) 1 calc PR A 1
C19 C 0.7691(5) 0.4676(4) 0.8134(8) 0.048(3) Uani 0.491(7) 1 d PRD A 1
H19A H 0.8193 0.4309 0.8631 0.072 Uiso 0.491(7) 1 d PR A 1
H19B H 0.7387 0.4533 0.7124 0.072 Uiso 0.491(7) 1 d PR A 1
H19C H 0.7256 0.4646 0.8552 0.072 Uiso 0.491(7) 1 d PR A 1
C19A C 0.8667(8) 0.4997(7) 0.7567(12) 0.087(5) Uani 0.509(7) 1 d PD A 2
H19D H 0.9045 0.4584 0.8210 0.131 Uiso 0.509(7) 1 calc PR A 2
H19E H 0.9056 0.5408 0.7464 0.131 Uiso 0.509(7) 1 calc PR A 2
H19F H 0.8292 0.4766 0.6633 0.131 Uiso 0.509(7) 1 calc PR A 2

loop_
_atom_site_aniso_label
_atom_site_aniso_U_11
_atom_site_aniso_U_22
_atom_site_aniso_U_33
_atom_site_aniso_U_23
_atom_site_aniso_U_13
_atom_site_aniso_U_12
Ru1 0.0766(3) 0.0246(2) 0.0459(3) 0.0032(2) 0.0441(2) 0.0032(2)
B2 0.074(4) 0.019(2) 0.063(4) 0.007(3) 0.045(4) 0.000(3)
B3 0.068(5) 0.124(6) 0.030(4) -0.004(4) 0.030(3) -0.024(4)
B4 0.127(7) 0.045(4) 0.155(9) -0.065(5) 0.122(7) -0.052(4)
B5 0.207(11) 0.032(4) 0.244(13) 0.042(6) 0.207(11) 0.030(6)
B6 0.089(6) 0.141(8) 0.076(6) 0.079(6) 0.063(5) 0.068(6)
B7 0.067(5) 0.079(5) 0.055(4) -0.025(4) 0.038(4) -0.011(4)
C10 0.054(3) 0.043(3) 0.047(3) 0.000(2) 0.029(3) -0.011(3)
C11 0.056(3) 0.035(3) 0.044(3) -0.006(2) 0.032(3) 0.000(2)
C12 0.071(4) 0.061(4) 0.037(3) 0.010(3) 0.036(3) 0.021(3)
C13 0.106(5) 0.049(3) 0.090(5) 0.026(3) 0.087(4) 0.024(3)
C14 0.124(6) 0.029(3) 0.105(5) -0.007(3) 0.097(5) -0.016(3)
C15 0.094(4) 0.057(3) 0.056(4) -0.022(3) 0.053(3) -0.035(3)
C16 0.179(8) 0.103(5) 0.174(8) 0.107(6) 0.150(7) 0.085(5)
C17 0.047(4) 0.115(6) 0.080(5) 0.062(4) 0.012(4) -0.011(4)
C18A 0.083(8) 0.044(6) 0.067(8) 0.003(5) 0.049(7) 0.020(6)
C18 0.042(7) 0.054(7) 0.088(9) 0.030(7) 0.026(7) 0.023(5)
C19 0.089(8) 0.018(5) 0.050(7) 0.006(4) 0.042(6) 0.008(5)
C19A 0.128(11) 0.092(9) 0.076(8) 0.036(8) 0.077(8) 0.075(9)

loop_
_geom_bond_atom_site_label_1
_geom_bond_atom_site_label_2
_geom_bond_distance
_geom_bond_site_symmetry_2
_geom_bond_publ_flag
Ru1 C14 2.189(5) . ?
Ru1 C15 2.202(6) . ?
Ru1 C12 2.216(4) . ?
Ru1 C11 2.226(4) . ?
Ru1 B4 2.232(7) . ?
Ru1 B7 2.241(6) . ?
Ru1 B3 2.251(7) . ?
Ru1 B6 2.251(7) . ?
Ru1 B2 2.255(6) . ?
Ru1 C13 2.255(5) . ?
Ru1 C10 2.265(5) . ?
Ru1 B5 2.265(6) . ?
B2 B2 1.680(11) 2_656 ?
B2 B3 1.690(9) . ?
B2 B7 1.706(10) . ?
B2 B7 1.725(9) 2_656 ?
B2 H2C 0.96(3) . ?
B3 B4 1.726(12) . ?
B3 B6 1.742(10) 2_656 ?
B3 B7 1.744(10) 2_656 ?
B3 H3C 1.02(4) . ?
B4 B5 1.626(15) . ?
B4 B5 1.714(12) 2_656 ?
B4 B6 1.720(12) 2_656 ?
B4 H4C 0.97(4) . ?
B5 B5 1.69(2) 2_656 ?
B5 B4 1.714(12) 2_656 ?
B5 B6 1.760(16) . ?
B5 H5C 1.05(4) . ?
B6 B4 1.720(12) 2_656 ?
B6 B3 1.742(10) 2_656 ?
B6 B7 1.754(11) . ?
B6 H6C 1.00(4) . ?
B7 B2 1.725(9) 2_656 ?
B7 B3 1.744(10) 2_656 ?
B7 H7C 1.01(4) . ?
C10 C11 1.421(6) . ?
C10 C15 1.424(6) . ?
C10 C17 1.505(7) . ?
C11 C12 1.401(6) . ?
C11 H11 0.9500 . ?
C12 C13 1.386(7) . ?
C12 H12 0.9500 . ?
C13 C14 1.395(8) . ?
C13 C16 1.509(7) . ?
C14 C15 1.405(8) . ?
C14 H14 0.9500 . ?
C15 H15 0.9500 . ?
C16 H16A 0.9800 . ?
C16 H16B 0.9800 . ?
C16 H16C 0.9800 . ?
C17 C19 1.301(8) . ?
C17 C18A 1.375(10) . ?
C17 C18 1.500(8) . ?
C17 C19A 1.698(10) . ?
C17 H17A 1.0000 . ?
C17 H17B 1.0000 . ?
C18A H18A 0.9800 . ?
C18A H18B 0.9800 . ?
C18A H18C 0.9800 . ?
C18 H18D 0.9800 . ?
C18 H18E 0.9800 . ?
C18 H18F 0.9800 . ?
C19 H19A 0.9800 . ?
C19 H19B 0.9800 . ?
C19 H19C 0.9801 . ?
C19A H19D 0.9800 . ?
C19A H19E 0.9800 . ?
C19A H19F 0.9800 . ?
